data_7125262
loop_
_publ_author_name
'Mallo, Neil'
'Brown, Patrick T.'
'Iranmanesh, Hasti'
'MacDonald, Thomas S. C.'
'Teusner, Matthew J.'
'Harper, Jason B.'
'Ball, Graham E.'
'Beves, Jonathon E.'

_publ_section_title
;
 Photochromic switching behaviour of donor-acceptor Stenhouse adducts in
 organic solvents.
;
_journal_issue 93
_journal_name_full 'Chemical communications (Cambridge, England)'
_journal_page_first 13576
_journal_page_last 13579
_journal_paper_doi 10.1039/c6cc08079k
_journal_volume 52
_journal_year 2016
_chemical_formula_moiety 'C20 H24 N2 O5'
_chemical_formula_sum 'C20 H24 N2 O5'
_chemical_formula_weight 372.41
_chemical_name_systematic DASA_3a
_space_group_crystal_system triclinic
_space_group_IT_number 2
_space_group_name_Hall '-P 1'
_space_group_name_H-M_alt 'P -1'
_atom_sites_solution_hydrogens geom
_atom_sites_solution_primary direct
_audit_creation_date 2016-06-30
_audit_creation_method
;
Olex2 1.2
(compiled 2016.02.16 svn.r3265 for OlexSys, GUI svn.r5155)
;
_audit_update_record
;
2016-08-22 deposited with the CCDC.
2016-10-26 downloaded from the CCDC.
;
_cell_angle_alpha 83.515(6)
_cell_angle_beta 76.869(5)
_cell_angle_gamma 82.053(6)
_cell_formula_units_Z 2
_cell_length_a 8.9003(13)
_cell_length_b 9.3364(14)
_cell_length_c 11.3581(15)
_cell_measurement_reflns_used 2106
_cell_measurement_temperature 150(2)
_cell_measurement_theta_max 22.320
_cell_measurement_theta_min 2.671
_cell_volume 907.1(2)
_computing_cell_refinement 'SAINT v8.34A (Bruker, 2013)'
_computing_data_collection 'SAINT v8.34A (Bruker, 2013)'
_computing_data_reduction 'SAINT v8.34A (Bruker, 2013)'
_computing_molecular_graphics 'Olex2 (Dolomanov et al., 2009)'
_computing_publication_material 'Olex2 (Dolomanov et al., 2009)'
_computing_structure_refinement 'ShelXL (Sheldrick, 2015)'
_computing_structure_solution 'ShelXS (Sheldrick, 2008)'
_diffrn_ambient_temperature 150(2)
_diffrn_detector_area_resol_mean 8
_diffrn_measured_fraction_theta_full 0.996
_diffrn_measured_fraction_theta_max 0.955
_diffrn_measurement_device_type 'Bruker APEX-II CCD'
_diffrn_measurement_method '\f and \w scans'
_diffrn_radiation_monochromator graphite
_diffrn_radiation_type MoK\a
_diffrn_radiation_wavelength 0.71073
_diffrn_reflns_av_R_equivalents 0.0694
_diffrn_reflns_av_unetI/netI 0.1098
_diffrn_reflns_Laue_measured_fraction_full 0.996
_diffrn_reflns_Laue_measured_fraction_max 0.955
_diffrn_reflns_limit_h_max 11
_diffrn_reflns_limit_h_min -11
_diffrn_reflns_limit_k_max 12
_diffrn_reflns_limit_k_min -12
_diffrn_reflns_limit_l_max 14
_diffrn_reflns_limit_l_min -14
_diffrn_reflns_number 12987
_diffrn_reflns_point_group_measured_fraction_full 0.996
_diffrn_reflns_point_group_measured_fraction_max 0.955
_diffrn_reflns_theta_full 26.000
_diffrn_reflns_theta_max 28.315
_diffrn_reflns_theta_min 1.848
_diffrn_source 'Incoatec I\mS microfocus X-ray source'
_diffrn_standards_number 0
_exptl_absorpt_coefficient_mu 0.098
_exptl_absorpt_correction_T_max 0.7457
_exptl_absorpt_correction_T_min 0.6443
_exptl_absorpt_correction_type multi-scan
_exptl_absorpt_process_details
;
SADABS-2014/5 (Bruker,2014) was used for absorption correction.
wR2(int) was 0.1153 before and 0.0606 after correction.
The Ratio of minimum to maximum transmission is 0.8640.
The \l/2 correction factor is 0.00150.
;
_exptl_crystal_colour 'clear violet'
_exptl_crystal_colour_lustre clear
_exptl_crystal_colour_primary violet
_exptl_crystal_density_diffrn 1.364
_exptl_crystal_description block
_exptl_crystal_F_000 396
_exptl_crystal_recrystallization_method 'ether diffusion'
_exptl_crystal_size_max 0.12
_exptl_crystal_size_mid 0.1
_exptl_crystal_size_min 0.1
_refine_diff_density_max 0.272
_refine_diff_density_min -0.283
_refine_diff_density_rms 0.068
_refine_ls_extinction_method none
_refine_ls_goodness_of_fit_ref 0.970
_refine_ls_hydrogen_treatment constr
_refine_ls_matrix_type full
_refine_ls_number_parameters 250
_refine_ls_number_reflns 4309
_refine_ls_number_restraints 0
_refine_ls_restrained_S_all 0.970
_refine_ls_R_factor_all 0.1297
_refine_ls_R_factor_gt 0.0539
_refine_ls_shift/su_max 0.000
_refine_ls_shift/su_mean 0.000
_refine_ls_structure_factor_coef Fsqd
_refine_ls_weighting_details 'w=1/[\s^2^(Fo^2^)+(0.0535P)^2^+0.1920P] where P=(Fo^2^+2Fc^2^)/3'
_refine_ls_weighting_scheme calc
_refine_ls_wR_factor_gt 0.1105
_refine_ls_wR_factor_ref 0.1450
_reflns_Friedel_coverage 0.000
_reflns_number_gt 2248
_reflns_number_total 4309
_reflns_threshold_expression 'I > 2\s(I)'
_cod_data_source_file c6cc08079k2.cif
_cod_data_source_block p-1_a
_cod_database_code 7125262
_shelx_space_group_comment
;
The symmetry employed for this shelxl refinement is uniquely defined
by the following loop, which should always be used as a source of
symmetry information in preference to the above space-group names.
They are only intended as comments.
;
_olex2_refinement_description
;
1. Fixed Uiso
 At 1.2 times of:
  All C(H) groups
 At 1.5 times of:
  All C(H,H,H) groups, All O(H) groups
2.a Aromatic/amide H refined with riding coordinates:
 C7(H7), C9(H9), C10(H10), C11(H11), C14(H14), C15(H15), C17(H17), C18(H18)
2.b Idealised Me refined as rotating group:
 C1(H1A,H1B,H1C), C2(H2A,H2B,H2C), C12(H12A,H12B,H12C), C19(H19A,H19B,H19C),
 C20(H20A,H20B,H20C)
2.c Idealised tetrahedral OH refined as rotating group:
 O5(H5)
;
_shelx_shelxl_version_number 2014/7
_olex2_submission_special_instructions 'No special instructions were received'

loop_
_space_group_symop_operation_xyz
'x, y, z'
'-x, -y, -z'

loop_
_atom_site_label
_atom_site_type_symbol
_atom_site_fract_x
_atom_site_fract_y
_atom_site_fract_z
_atom_site_U_iso_or_equiv
_atom_site_adp_type
_atom_site_occupancy
_atom_site_site_symmetry_order
_atom_site_calc_flag
_atom_site_refinement_flags_posn
O1 O 1.12079(18) 0.72156(19) 0.74477(16) 0.0288(5) Uani 1 1 d .
O2 O 0.92921(18) 0.91235(19) 0.80730(15) 0.0261(4) Uani 1 1 d .
O3 O 1.07935(19) 0.55496(19) 0.63687(16) 0.0295(5) Uani 1 1 d .
O4 O 0.70541(18) 0.95122(19) 0.75245(16) 0.0298(5) Uani 1 1 d .
O5 O 0.55966(19) 0.8639(2) 0.60500(17) 0.0318(5) Uani 1 1 d .
H5 H 0.5950 0.9015 0.6553 0.048 Uiso 1 1 calc GR
N1 N 0.3344(2) 0.6245(2) 0.30314(18) 0.0221(5) Uani 1 1 d .
N2 N 0.3270(2) 0.2988(2) -0.08418(18) 0.0231(5) Uani 1 1 d .
C1 C 1.1544(3) 0.9657(3) 0.6524(2) 0.0314(7) Uani 1 1 d .
H1A H 1.1032 0.9503 0.5877 0.047 Uiso 1 1 calc GR
H1B H 1.2667 0.9394 0.6265 0.047 Uiso 1 1 calc GR
H1C H 1.1334 1.0680 0.6692 0.047 Uiso 1 1 calc GR
C2 C 1.1663(3) 0.8877(3) 0.8696(3) 0.0359(7) Uani 1 1 d .
H2A H 1.1399 0.9871 0.8938 0.054 Uiso 1 1 calc GR
H2B H 1.2794 0.8667 0.8443 0.054 Uiso 1 1 calc GR
H2C H 1.1278 0.8195 0.9385 0.054 Uiso 1 1 calc GR
C3 C 1.0925(3) 0.8720(3) 0.7660(2) 0.0255(6) Uani 1 1 d .
C4 C 1.0318(3) 0.6717(3) 0.6776(2) 0.0233(6) Uani 1 1 d .
C5 C 0.8332(3) 0.8775(3) 0.7387(2) 0.0237(6) Uani 1 1 d .
C6 C 0.8885(3) 0.7599(3) 0.6643(2) 0.0202(5) Uani 1 1 d .
C7 C 0.8094(3) 0.7129(3) 0.5842(2) 0.0215(6) Uani 1 1 d .
H7 H 0.8668 0.6346 0.5407 0.026 Uiso 1 1 calc R
C8 C 0.6661(3) 0.7561(3) 0.5553(2) 0.0219(6) Uani 1 1 d .
C9 C 0.6237(3) 0.6820(3) 0.4697(2) 0.0243(6) Uani 1 1 d .
H9 H 0.6986 0.6085 0.4327 0.029 Uiso 1 1 calc R
C10 C 0.4839(3) 0.7054(3) 0.4339(2) 0.0245(6) Uani 1 1 d .
H10 H 0.4041 0.7766 0.4686 0.029 Uiso 1 1 calc R
C11 C 0.4615(3) 0.6232(3) 0.3460(2) 0.0235(6) Uani 1 1 d .
H11 H 0.5481 0.5577 0.3124 0.028 Uiso 1 1 calc R
C12 C 0.1905(3) 0.7160(3) 0.3529(2) 0.0294(6) Uani 1 1 d .
H12A H 0.1851 0.8086 0.3031 0.044 Uiso 1 1 calc GR
H12B H 0.1901 0.7341 0.4363 0.044 Uiso 1 1 calc GR
H12C H 0.1007 0.6662 0.3525 0.044 Uiso 1 1 calc GR
C13 C 0.3324(3) 0.5396(3) 0.2061(2) 0.0204(6) Uani 1 1 d .
C14 C 0.4383(3) 0.4176(3) 0.1800(2) 0.0225(6) Uani 1 1 d .
H14 H 0.5147 0.3891 0.2272 0.027 Uiso 1 1 calc R
C15 C 0.4340(3) 0.3374(3) 0.0867(2) 0.0218(6) Uani 1 1 d .
H15 H 0.5067 0.2534 0.0717 0.026 Uiso 1 1 calc R
C16 C 0.3257(3) 0.3760(3) 0.0134(2) 0.0208(6) Uani 1 1 d .
C17 C 0.2176(3) 0.4976(3) 0.0423(2) 0.0241(6) Uani 1 1 d .
H17 H 0.1396 0.5251 -0.0034 0.029 Uiso 1 1 calc R
C18 C 0.2220(3) 0.5780(3) 0.1354(2) 0.0247(6) Uani 1 1 d .
H18 H 0.1484 0.6611 0.1518 0.030 Uiso 1 1 calc R
C19 C 0.4209(3) 0.1585(3) -0.0948(2) 0.0291(6) Uani 1 1 d .
H19A H 0.3819 0.0916 -0.0251 0.044 Uiso 1 1 calc GR
H19B H 0.5292 0.1702 -0.0965 0.044 Uiso 1 1 calc GR
H19C H 0.4149 0.1193 -0.1698 0.044 Uiso 1 1 calc GR
C20 C 0.1879(3) 0.3153(3) -0.1331(2) 0.0293(6) Uani 1 1 d .
H20A H 0.2062 0.2576 -0.2029 0.044 Uiso 1 1 calc GR
H20B H 0.1619 0.4178 -0.1587 0.044 Uiso 1 1 calc GR
H20C H 0.1017 0.2818 -0.0705 0.044 Uiso 1 1 calc GR

loop_
_atom_site_aniso_label
_atom_site_aniso_U_11
_atom_site_aniso_U_22
_atom_site_aniso_U_33
_atom_site_aniso_U_23
_atom_site_aniso_U_13
_atom_site_aniso_U_12
O1 0.0257(9) 0.0255(10) 0.0405(12) -0.0074(9) -0.0171(9) -0.0001(8)
O2 0.0174(9) 0.0321(11) 0.0315(11) -0.0112(8) -0.0061(8) -0.0036(8)
O3 0.0260(9) 0.0245(10) 0.0399(11) -0.0100(9) -0.0122(8) 0.0053(8)
O4 0.0184(9) 0.0299(11) 0.0427(12) -0.0151(9) -0.0070(8) 0.0025(8)
O5 0.0242(9) 0.0337(12) 0.0408(12) -0.0188(9) -0.0129(8) 0.0081(8)
N1 0.0173(10) 0.0254(12) 0.0237(12) -0.0043(9) -0.0043(9) -0.0014(9)
N2 0.0190(10) 0.0248(12) 0.0275(12) -0.0080(10) -0.0081(9) 0.0011(9)
C1 0.0225(14) 0.0318(16) 0.0404(17) -0.0027(13) -0.0065(12) -0.0052(12)
C2 0.0345(15) 0.0358(17) 0.0438(18) -0.0071(14) -0.0196(14) -0.0045(13)
C3 0.0195(13) 0.0222(14) 0.0368(16) -0.0074(12) -0.0090(12) -0.0001(11)
C4 0.0198(13) 0.0240(14) 0.0259(15) -0.0023(12) -0.0043(11) -0.0026(11)
C5 0.0199(13) 0.0257(14) 0.0268(15) -0.0028(12) -0.0047(11) -0.0066(11)
C6 0.0161(12) 0.0198(13) 0.0248(14) -0.0033(11) -0.0057(10) 0.0003(10)
C7 0.0195(12) 0.0217(14) 0.0227(14) -0.0040(11) -0.0029(11) -0.0012(10)
C8 0.0183(12) 0.0227(14) 0.0246(14) -0.0044(11) -0.0046(11) 0.0003(11)
C9 0.0226(13) 0.0268(15) 0.0238(14) -0.0034(12) -0.0050(11) -0.0026(11)
C10 0.0219(13) 0.0272(15) 0.0246(14) -0.0049(12) -0.0059(11) 0.0004(11)
C11 0.0204(13) 0.0268(15) 0.0232(14) -0.0026(12) -0.0045(11) -0.0028(11)
C12 0.0200(13) 0.0330(16) 0.0350(16) -0.0112(13) -0.0047(12) 0.0024(12)
C13 0.0159(12) 0.0243(14) 0.0212(14) -0.0045(11) -0.0018(10) -0.0051(10)
C14 0.0164(12) 0.0266(14) 0.0255(15) -0.0036(12) -0.0063(11) -0.0024(11)
C15 0.0155(12) 0.0226(14) 0.0269(15) -0.0028(11) -0.0040(11) -0.0010(10)
C16 0.0162(12) 0.0232(14) 0.0233(14) -0.0016(11) -0.0040(10) -0.0043(10)
C17 0.0181(12) 0.0268(15) 0.0301(15) -0.0047(12) -0.0110(11) 0.0004(11)
C18 0.0182(12) 0.0247(14) 0.0321(16) -0.0078(12) -0.0078(11) 0.0031(11)
C19 0.0285(14) 0.0263(15) 0.0327(16) -0.0093(12) -0.0077(12) 0.0040(12)
C20 0.0253(14) 0.0325(16) 0.0329(16) -0.0064(13) -0.0121(12) -0.0010(12)

loop_
_atom_type_symbol
_atom_type_description
_atom_type_scat_dispersion_real
_atom_type_scat_dispersion_imag
_atom_type_scat_source
C C 0.0033 0.0016 'International Tables Vol C Tables 4.2.6.8 and 6.1.1.4'
H H 0.0000 0.0000 'International Tables Vol C Tables 4.2.6.8 and 6.1.1.4'
N N 0.0061 0.0033 'International Tables Vol C Tables 4.2.6.8 and 6.1.1.4'
O O 0.0106 0.0060 'International Tables Vol C Tables 4.2.6.8 and 6.1.1.4'

loop_
_geom_angle_atom_site_label_1
_geom_angle_atom_site_label_2
_geom_angle_atom_site_label_3
_geom_angle
C4 O1 C3 117.60(19)
C5 O2 C3 116.92(19)
C8 O5 H5 109.5
C11 N1 C12 120.7(2)
C11 N1 C13 121.6(2)
C13 N1 C12 117.64(19)
C16 N2 C19 118.6(2)
C16 N2 C20 118.19(19)
C20 N2 C19 115.9(2)
H1A C1 H1B 109.5
H1A C1 H1C 109.5
H1B C1 H1C 109.5
C3 C1 H1A 109.5
C3 C1 H1B 109.5
C3 C1 H1C 109.5
H2A C2 H2B 109.5
H2A C2 H2C 109.5
H2B C2 H2C 109.5
C3 C2 H2A 109.5
C3 C2 H2B 109.5
C3 C2 H2C 109.5
O1 C3 O2 109.74(19)
O1 C3 C1 111.1(2)
O1 C3 C2 106.4(2)
O2 C3 C1 110.2(2)
O2 C3 C2 106.3(2)
C2 C3 C1 113.0(2)
O1 C4 C6 117.5(2)
O3 C4 O1 116.6(2)
O3 C4 C6 125.9(2)
O2 C5 C6 117.6(2)
O4 C5 O2 114.5(2)
O4 C5 C6 127.9(2)
C5 C6 C4 118.6(2)
C7 C6 C4 115.6(2)
C7 C6 C5 125.6(2)
C6 C7 H7 113.1
C8 C7 C6 133.8(2)
C8 C7 H7 113.1
O5 C8 C7 125.5(2)
O5 C8 C9 116.3(2)
C7 C8 C9 118.2(2)
C8 C9 H9 116.9
C10 C9 C8 126.2(2)
C10 C9 H9 116.9
C9 C10 H10 120.6
C9 C10 C11 118.8(2)
C11 C10 H10 120.6
N1 C11 C10 128.2(2)
N1 C11 H11 115.9
C10 C11 H11 115.9
N1 C12 H12A 109.5
N1 C12 H12B 109.5
N1 C12 H12C 109.5
H12A C12 H12B 109.5
H12A C12 H12C 109.5
H12B C12 H12C 109.5
C14 C13 N1 121.7(2)
C14 C13 C18 118.1(2)
C18 C13 N1 120.1(2)
C13 C14 H14 119.6
C15 C14 C13 120.8(2)
C15 C14 H14 119.6
C14 C15 H15 119.1
C14 C15 C16 121.9(2)
C16 C15 H15 119.1
N2 C16 C15 121.5(2)
N2 C16 C17 121.8(2)
C15 C16 C17 116.7(2)
C16 C17 H17 119.3
C18 C17 C16 121.5(2)
C18 C17 H17 119.3
C13 C18 H18 119.5
C17 C18 C13 121.0(2)
C17 C18 H18 119.5
N2 C19 H19A 109.5
N2 C19 H19B 109.5
N2 C19 H19C 109.5
H19A C19 H19B 109.5
H19A C19 H19C 109.5
H19B C19 H19C 109.5
N2 C20 H20A 109.5
N2 C20 H20B 109.5
N2 C20 H20C 109.5
H20A C20 H20B 109.5
H20A C20 H20C 109.5
H20B C20 H20C 109.5

loop_
_geom_bond_atom_site_label_1
_geom_bond_atom_site_label_2
_geom_bond_distance
O1 C3 1.430(3)
O1 C4 1.372(3)
O2 C3 1.433(3)
O2 C5 1.372(3)
O3 C4 1.216(3)
O4 C5 1.232(3)
O5 H5 0.8400
O5 C8 1.360(3)
N1 C11 1.328(3)
N1 C12 1.472(3)
N1 C13 1.433(3)
N2 C16 1.386(3)
N2 C19 1.454(3)
N2 C20 1.451(3)
C1 H1A 0.9800
C1 H1B 0.9800
C1 H1C 0.9800
C1 C3 1.513(4)
C2 H2A 0.9800
C2 H2B 0.9800
C2 H2C 0.9800
C2 C3 1.502(3)
C4 C6 1.448(3)
C5 C6 1.425(3)
C6 C7 1.408(3)
C7 H7 0.9500
C7 C8 1.385(3)
C8 C9 1.398(3)
C9 H9 0.9500
C9 C10 1.378(3)
C10 H10 0.9500
C10 C11 1.390(3)
C11 H11 0.9500
C12 H12A 0.9800
C12 H12B 0.9800
C12 H12C 0.9800
C13 C14 1.388(3)
C13 C18 1.391(3)
C14 H14 0.9500
C14 C15 1.375(3)
C15 H15 0.9500
C15 C16 1.398(3)
C16 C17 1.400(3)
C17 H17 0.9500
C17 C18 1.374(3)
C18 H18 0.9500
C19 H19A 0.9800
C19 H19B 0.9800
C19 H19C 0.9800
C20 H20A 0.9800
C20 H20B 0.9800
C20 H20C 0.9800

loop_
_geom_hbond_atom_site_label_D
_geom_hbond_atom_site_label_H
_geom_hbond_atom_site_label_A
_geom_hbond_distance_DH
_geom_hbond_distance_HA
_geom_hbond_distance_DA
_geom_hbond_angle_DHA
O5 H5 O4 0.84 1.77 2.596(2) 167.2

loop_
_geom_torsion_atom_site_label_1
_geom_torsion_atom_site_label_2
_geom_torsion_atom_site_label_3
_geom_torsion_atom_site_label_4
_geom_torsion
O1 C4 C6 C5 -11.6(3)
O1 C4 C6 C7 173.4(2)
O2 C5 C6 C4 8.4(3)
O2 C5 C6 C7 -177.1(2)
O3 C4 C6 C5 166.6(2)
O3 C4 C6 C7 -8.4(4)
O4 C5 C6 C4 -169.2(2)
O4 C5 C6 C7 5.2(4)
O5 C8 C9 C10 -1.9(4)
N1 C13 C14 C15 179.8(2)
N1 C13 C18 C17 -179.6(2)
N2 C16 C17 C18 -176.7(2)
C3 O1 C4 O3 163.5(2)
C3 O1 C4 C6 -18.1(3)
C3 O2 C5 O4 -157.8(2)
C3 O2 C5 C6 24.2(3)
C4 O1 C3 O2 48.5(3)
C4 O1 C3 C1 -73.6(3)
C4 O1 C3 C2 163.0(2)
C4 C6 C7 C8 172.8(3)
C5 O2 C3 O1 -51.8(3)
C5 O2 C3 C1 70.9(3)
C5 O2 C3 C2 -166.4(2)
C5 C6 C7 C8 -1.9(5)
C6 C7 C8 O5 -0.9(5)
C6 C7 C8 C9 -179.5(3)
C7 C8 C9 C10 176.9(2)
C8 C9 C10 C11 179.1(2)
C9 C10 C11 N1 176.9(2)
C11 N1 C13 C14 22.7(3)
C11 N1 C13 C18 -157.7(2)
C12 N1 C11 C10 -3.2(4)
C12 N1 C13 C14 -158.3(2)
C12 N1 C13 C18 21.3(3)
C13 N1 C11 C10 175.8(2)
C13 C14 C15 C16 1.1(4)
C14 C13 C18 C17 0.0(4)
C14 C15 C16 N2 176.8(2)
C14 C15 C16 C17 -2.3(3)
C15 C16 C17 C18 2.4(3)
C16 C17 C18 C13 -1.3(4)
C18 C13 C14 C15 0.2(3)
C19 N2 C16 C15 13.0(3)
C19 N2 C16 C17 -168.0(2)
C20 N2 C16 C15 161.8(2)
C20 N2 C16 C17 -19.2(3)
